data_2222283
loop_
_publ_author_name
'Yan, Peng-Fei'
'Bao, Yan'
'Li, Hong-Feng'
'Li, Guang-Ming'

_publ_section_title
;{6,6'-Dimethoxy-2,2'-[cyclohexane-1,2-diylbis(nitrilomethylidyne)]diphenolato-\k^4^<i>O</i>^1^,<i>N</i>,<i>N</i>',<i>O</i>^1'^}iron(II)
 monohydrate
;
_journal_coeditor_code CV2567
_journal_issue 7
_journal_name_full 'Acta Crystallographica Section E'
_journal_page_first m832
_journal_paper_doi 10.1107/S1600536809022235
_journal_volume 65
_journal_year 2009
_chemical_formula_iupac '[Fe (C22 H24 N2 O4)], H2 O'
_chemical_formula_moiety 'C22 H24 Fe N2 O4, H2 O'
_chemical_formula_sum 'C22 H26 Fe N2 O5'
_chemical_formula_weight 454.30
_chemical_name_systematic
;{6,6'-Dimethoxy-2,2'-[cyclohexane-1,2-diylbis(nitrilomethylidyne)]diphenolato-
\k^4^<i>O</i>^1^,<i>N</i>,<i>N</i>',<i>O</i>^1'^}iron(II)
 monohydrate
;
_space_group_IT_number 14
_symmetry_cell_setting monoclinic
_symmetry_space_group_name_Hall '-P 2yn'
_symmetry_space_group_name_H-M 'P 1 21/n 1'
_atom_sites_solution_hydrogens geom
_atom_sites_solution_primary direct
_atom_sites_solution_secondary difmap
_cell_angle_alpha 90.00
_cell_angle_beta 107.042(14)
_cell_angle_gamma 90.00
_cell_formula_units_Z 4
_cell_length_a 11.243(5)
_cell_length_b 10.617(3)
_cell_length_c 17.863(7)
_cell_measurement_reflns_used 13436
_cell_measurement_temperature 291(2)
_cell_measurement_theta_max 27.46
_cell_measurement_theta_min 3.06
_cell_volume 2038.6(13)
_computing_cell_refinement 'RAPID-AUTO (Rigaku, 1998)'
_computing_data_collection 'RAPID-AUTO (Rigaku, 1998)'
_computing_data_reduction 'CrystalStructure (Rigaku/MSC, 2002)'
_computing_molecular_graphics 'SHELXTL (Sheldrick, 2008)'
_computing_publication_material 'SHELXL97 (Sheldrick, 2008)'
_computing_structure_refinement 'SHELXL97 (Sheldrick, 2008)'
_computing_structure_solution 'SHELXS97 (Sheldrick, 2008)'
_diffrn_ambient_temperature 291(2)
_diffrn_measured_fraction_theta_full 0.983
_diffrn_measured_fraction_theta_max 0.983
_diffrn_measurement_device_type 'Rigaku R-AXIS RAPID'
_diffrn_measurement_method \w
_diffrn_radiation_monochromator graphite
_diffrn_radiation_source 'fine-focus sealed tube'
_diffrn_radiation_type MoK\a
_diffrn_radiation_wavelength 0.71073
_diffrn_reflns_av_R_equivalents 0.0542
_diffrn_reflns_av_sigmaI/netI 0.0482
_diffrn_reflns_limit_h_max 14
_diffrn_reflns_limit_h_min -14
_diffrn_reflns_limit_k_max 13
_diffrn_reflns_limit_k_min -13
_diffrn_reflns_limit_l_max 23
_diffrn_reflns_limit_l_min -23
_diffrn_reflns_number 18680
_diffrn_reflns_theta_full 27.47
_diffrn_reflns_theta_max 27.47
_diffrn_reflns_theta_min 3.06
_diffrn_standards_decay_% 0
_diffrn_standards_interval_count 0
_diffrn_standards_interval_time 0
_diffrn_standards_number 0
_exptl_absorpt_coefficient_mu 0.777
_exptl_absorpt_correction_T_max 0.8728
_exptl_absorpt_correction_T_min 0.8458
_exptl_absorpt_correction_type multi-scan
_exptl_absorpt_process_details '(ABSCOR; Higashi, 1995)'
_exptl_crystal_colour black
_exptl_crystal_density_diffrn 1.480
_exptl_crystal_density_method 'not measured'
_exptl_crystal_description block
_exptl_crystal_F_000 952
_exptl_crystal_size_max 0.22
_exptl_crystal_size_mid 0.21
_exptl_crystal_size_min 0.18
_refine_diff_density_max 0.303
_refine_diff_density_min -0.346
_refine_ls_extinction_method none
_refine_ls_goodness_of_fit_ref 1.034
_refine_ls_hydrogen_treatment constr
_refine_ls_matrix_type full
_refine_ls_number_parameters 273
_refine_ls_number_reflns 4584
_refine_ls_number_restraints 0
_refine_ls_restrained_S_all 1.034
_refine_ls_R_factor_all 0.0646
_refine_ls_R_factor_gt 0.0424
_refine_ls_shift/su_max 0.001
_refine_ls_shift/su_mean 0.000
_refine_ls_structure_factor_coef Fsqd
_refine_ls_weighting_details 'calc w=1/[\s^2^(Fo^2^)+(0.0436P)^2^+1.092P] where P=(Fo^2^+2Fc^2^)/3'
_refine_ls_weighting_scheme calc
_refine_ls_wR_factor_gt 0.0962
_refine_ls_wR_factor_ref 0.1067
_reflns_number_gt 3446
_reflns_number_total 4584
_reflns_threshold_expression I>2\s(I)
_cod_data_source_file cv2567.cif
_cod_data_source_block I
_cod_original_cell_volume 2038.5(13)
_cod_original_sg_symbol_H-M 'P 21/n'
_cod_database_code 2222283
_cod_database_fobs_code 2222283

loop_
_symmetry_equiv_pos_as_xyz
'x, y, z'
'-x+1/2, y+1/2, -z+1/2'
'-x, -y, -z'
'x-1/2, -y-1/2, z-1/2'

loop_
_atom_site_type_symbol
_atom_site_label
_atom_site_fract_x
_atom_site_fract_y
_atom_site_fract_z
_atom_site_U_iso_or_equiv
_atom_site_adp_type
_atom_site_calc_flag
_atom_site_refinement_flags
_atom_site_occupancy
_atom_site_disorder_assembly
_atom_site_disorder_group
Fe Fe1 0.65626(3) 0.46981(3) 0.162776(18) 0.02766(11) Uani d . 1 . .
N N1 0.7304(2) 0.52432(19) 0.08782(12) 0.0356(5) Uani d . 1 . .
O O1 0.55829(18) 0.34802(16) 0.09933(10) 0.0414(4) Uani d . 1 . .
O O3 0.57113(19) 0.43064(17) 0.23484(11) 0.0447(5) Uani d . 1 . .
N N2 0.7650(2) 0.5782(2) 0.23003(12) 0.0397(5) Uani d . 1 . .
C C7 0.6991(3) 0.4904(2) 0.01541(15) 0.0385(6) Uani d . 1 . .
H H7 0.7339 0.5350 -0.0178 0.046 Uiso calc R 1 . .
C C1 0.5517(2) 0.3230(2) 0.02601(15) 0.0370(6) Uani d . 1 . .
C C2 0.4762(3) 0.2205(3) -0.01171(17) 0.0439(6) Uani d . 1 . .
C C20 0.5684(3) 0.5024(2) 0.29420(15) 0.0401(6) Uani d . 1 . .
O O4 0.3917(2) 0.3866(2) 0.29798(13) 0.0597(6) Uani d . 1 . .
C C19 0.4729(3) 0.4826(3) 0.33048(17) 0.0481(7) Uani d . 1 . .
O O2 0.4206(2) 0.1564(2) 0.03582(13) 0.0636(6) Uani d . 1 . .
C C8 0.8176(3) 0.6325(2) 0.11520(15) 0.0394(6) Uani d . 1 . .
H H8 0.7676 0.7097 0.1075 0.047 Uiso calc R 1 . .
C C14 0.7552(3) 0.6262(2) 0.29455(15) 0.0414(6) Uani d . 1 . .
H H14 0.8169 0.6814 0.3220 0.050 Uiso calc R 1 . .
C C6 0.6156(2) 0.3903(2) -0.01837(15) 0.0372(6) Uani d . 1 . .
C C4 0.5227(3) 0.2627(3) -0.13222(17) 0.0517(7) Uani d . 1 . .
H H4 0.5117 0.2439 -0.1847 0.062 Uiso calc R 1 . .
C C15 0.6547(3) 0.5989(3) 0.32603(15) 0.0421(6) Uani d . 1 . .
C C5 0.5980(3) 0.3603(3) -0.09773(16) 0.0464(7) Uani d . 1 . .
H H5 0.6381 0.4075 -0.1269 0.056 Uiso calc R 1 . .
C C13 0.8726(3) 0.6129(2) 0.20281(16) 0.0411(6) Uani d . 1 . .
H H13 0.9091 0.6918 0.2277 0.049 Uiso calc R 1 . .
C C12 0.9700(3) 0.5089(3) 0.22201(18) 0.0502(7) Uani d . 1 . .
H H12A 0.9306 0.4287 0.2040 0.060 Uiso calc R 1 . .
H H12B 1.0067 0.5038 0.2783 0.060 Uiso calc R 1 . .
C C3 0.4622(3) 0.1911(3) -0.08882(17) 0.0495(7) Uani d . 1 . .
H H3 0.4125 0.1234 -0.1121 0.059 Uiso calc R 1 . .
C C9 0.9182(3) 0.6509(3) 0.07480(17) 0.0486(7) Uani d . 1 . .
H H9A 0.8798 0.6520 0.0186 0.058 Uiso calc R 1 . .
H H9B 0.9578 0.7319 0.0899 0.058 Uiso calc R 1 . .
C C10 1.0165(3) 0.5485(3) 0.09490(19) 0.0594(8) Uani d . 1 . .
H H10A 1.0822 0.5690 0.0719 0.071 Uiso calc R 1 . .
H H10B 0.9797 0.4692 0.0727 0.071 Uiso calc R 1 . .
C C11 1.0719(3) 0.5339(4) 0.1833(2) 0.0648(9) Uani d . 1 . .
H H11A 1.1307 0.4646 0.1943 0.078 Uiso calc R 1 . .
H H11B 1.1165 0.6101 0.2049 0.078 Uiso calc R 1 . .
C C18 0.4656(3) 0.5554(3) 0.3928(2) 0.0633(9) Uani d . 1 . .
H H18 0.4018 0.5412 0.4152 0.076 Uiso calc R 1 . .
C C21 0.2942(3) 0.3601(4) 0.3316(2) 0.0694(10) Uani d . 1 . .
H H21A 0.3291 0.3303 0.3843 0.104 Uiso calc R 1 . .
H H21B 0.2405 0.2967 0.3012 0.104 Uiso calc R 1 . .
H H21C 0.2472 0.4354 0.3322 0.104 Uiso calc R 1 . .
C C17 0.5525(4) 0.6499(3) 0.4229(2) 0.0674(10) Uani d . 1 . .
H H17 0.5468 0.6982 0.4651 0.081 Uiso calc R 1 . .
C C16 0.6452(3) 0.6712(3) 0.39035(18) 0.0551(8) Uani d . 1 . .
H H16 0.7032 0.7342 0.4106 0.066 Uiso calc R 1 . .
O O5 0.3096(3) 0.3010(3) 0.13694(18) 0.1061(11) Uani d . 1 . .
H H1 0.3424 0.3299 0.1827 0.159 Uiso d R 1 . .
H H2 0.3649 0.2594 0.1238 0.159 Uiso d R 1 . .
C C22 0.3307(3) 0.0621(3) 0.0015(2) 0.0666(10) Uani d . 1 . .
H H22A 0.2609 0.1004 -0.0360 0.100 Uiso calc R 1 . .
H H22B 0.3032 0.0219 0.0416 0.100 Uiso calc R 1 . .
H H22C 0.3674 0.0005 -0.0243 0.100 Uiso calc R 1 . .

loop_
_atom_site_aniso_label
_atom_site_aniso_U_11
_atom_site_aniso_U_22
_atom_site_aniso_U_33
_atom_site_aniso_U_12
_atom_site_aniso_U_13
_atom_site_aniso_U_23
Fe1 0.02801(19) 0.03099(18) 0.02628(18) -0.00228(14) 0.01153(13) -0.00086(13)
N1 0.0334(12) 0.0387(11) 0.0353(11) -0.0007(9) 0.0108(9) 0.0018(9)
O1 0.0425(11) 0.0466(10) 0.0377(10) -0.0046(8) 0.0157(8) -0.0025(7)
O3 0.0515(12) 0.0491(10) 0.0391(10) -0.0053(9) 0.0221(9) -0.0030(8)
N2 0.0406(13) 0.0432(12) 0.0382(12) -0.0011(10) 0.0163(10) -0.0013(9)
C7 0.0384(15) 0.0438(14) 0.0351(14) 0.0024(11) 0.0136(12) 0.0046(10)
C1 0.0351(15) 0.0369(13) 0.0386(14) 0.0047(10) 0.0101(12) -0.0025(10)
C2 0.0398(16) 0.0464(15) 0.0470(16) 0.0015(12) 0.0148(13) -0.0043(12)
C20 0.0409(16) 0.0498(15) 0.0318(13) 0.0055(11) 0.0141(12) 0.0041(10)
O4 0.0513(14) 0.0833(15) 0.0531(13) -0.0119(11) 0.0289(11) 0.0000(11)
C19 0.0444(18) 0.0620(18) 0.0408(16) 0.0010(14) 0.0169(13) 0.0047(13)
O2 0.0712(16) 0.0618(13) 0.0629(14) -0.0281(11) 0.0277(12) -0.0130(10)
C8 0.0363(15) 0.0393(14) 0.0432(15) -0.0015(11) 0.0129(12) 0.0038(11)
C14 0.0414(16) 0.0463(15) 0.0359(14) 0.0002(12) 0.0101(12) -0.0035(11)
C6 0.0342(14) 0.0418(14) 0.0349(13) 0.0054(11) 0.0086(11) -0.0004(10)
C4 0.0539(19) 0.0608(18) 0.0390(16) 0.0104(14) 0.0112(14) -0.0096(13)
C15 0.0470(17) 0.0469(15) 0.0340(14) 0.0011(12) 0.0143(12) -0.0002(11)
C5 0.0456(18) 0.0559(17) 0.0383(15) 0.0046(13) 0.0134(13) -0.0003(12)
C13 0.0387(16) 0.0445(14) 0.0417(15) -0.0055(11) 0.0143(12) -0.0025(11)
C12 0.0397(17) 0.0653(19) 0.0439(16) 0.0075(13) 0.0098(13) 0.0074(13)
C3 0.0473(18) 0.0480(16) 0.0498(17) 0.0019(13) 0.0086(14) -0.0111(13)
C9 0.0451(18) 0.0587(18) 0.0440(16) -0.0118(13) 0.0162(14) 0.0028(12)
C10 0.0436(19) 0.085(2) 0.056(2) 0.0016(16) 0.0244(16) 0.0000(16)
C11 0.0369(18) 0.098(3) 0.061(2) 0.0095(17) 0.0161(15) 0.0101(18)
C18 0.057(2) 0.093(3) 0.0510(19) 0.0029(18) 0.0322(17) -0.0024(16)
C21 0.046(2) 0.106(3) 0.065(2) -0.0016(19) 0.0290(17) 0.0186(19)
C17 0.077(3) 0.084(2) 0.051(2) -0.001(2) 0.0337(19) -0.0176(17)
C16 0.062(2) 0.0628(19) 0.0436(17) 0.0018(15) 0.0206(15) -0.0097(13)
O5 0.080(2) 0.167(3) 0.080(2) -0.021(2) 0.0366(17) -0.0236(19)
C22 0.055(2) 0.0543(19) 0.085(3) -0.0180(15) 0.0124(19) -0.0009(16)

loop_
_atom_type_symbol
_atom_type_description
_atom_type_scat_dispersion_real
_atom_type_scat_dispersion_imag
_atom_type_scat_source
C C 0.0033 0.0016 'International Tables Vol C Tables 4.2.6.8 and 6.1.1.4'
H H 0.0000 0.0000 'International Tables Vol C Tables 4.2.6.8 and 6.1.1.4'
N N 0.0061 0.0033 'International Tables Vol C Tables 4.2.6.8 and 6.1.1.4'
O O 0.0106 0.0060 'International Tables Vol C Tables 4.2.6.8 and 6.1.1.4'
Fe Fe 0.3463 0.8444 'International Tables Vol C Tables 4.2.6.8 and 6.1.1.4'

loop_
_geom_angle_atom_site_label_1
_geom_angle_atom_site_label_2
_geom_angle_atom_site_label_3
_geom_angle_site_symmetry_1
_geom_angle_site_symmetry_3
_geom_angle
_geom_angle_publ_flag
N2 Fe1 O1 . . 174.23(9) ?
N2 Fe1 O3 . . 93.78(9) ?
O1 Fe1 O3 . . 86.17(8) ?
N2 Fe1 N1 . . 85.62(10) ?
O1 Fe1 N1 . . 95.05(9) ?
O3 Fe1 N1 . . 173.78(9) ?
C7 N1 C8 . . 120.2(2) ?
C7 N1 Fe1 . . 125.91(19) ?
C8 N1 Fe1 . . 113.05(16) ?
C1 O1 Fe1 . . 126.75(17) ?
C20 O3 Fe1 . . 124.53(17) ?
C14 N2 C13 . . 119.1(2) ?
C14 N2 Fe1 . . 127.8(2) ?
C13 N2 Fe1 . . 113.07(16) ?
N1 C7 C6 . . 125.7(2) ?
N1 C7 H7 . . 117.1 ?
C6 C7 H7 . . 117.1 ?
O1 C1 C6 . . 124.6(2) ?
O1 C1 C2 . . 118.5(2) ?
C6 C1 C2 . . 116.9(2) ?
O2 C2 C3 . . 124.5(3) ?
O2 C2 C1 . . 113.8(2) ?
C3 C2 C1 . . 121.7(3) ?
O3 C20 C15 . . 124.8(3) ?
O3 C20 C19 . . 118.8(3) ?
C15 C20 C19 . . 116.4(2) ?
C19 O4 C21 . . 117.7(3) ?
C18 C19 O4 . . 124.5(3) ?
C18 C19 C20 . . 121.2(3) ?
O4 C19 C20 . . 114.3(2) ?
C2 O2 C22 . . 118.4(3) ?
N1 C8 C13 . . 105.1(2) ?
N1 C8 C9 . . 116.7(2) ?
C13 C8 C9 . . 111.8(2) ?
N1 C8 H8 . . 107.6 ?
C13 C8 H8 . . 107.6 ?
C9 C8 H8 . . 107.6 ?
N2 C14 C15 . . 123.6(3) ?
N2 C14 H14 . . 118.2 ?
C15 C14 H14 . . 118.2 ?
C5 C6 C1 . . 120.4(2) ?
C5 C6 C7 . . 118.3(2) ?
C1 C6 C7 . . 121.3(2) ?
C5 C4 C3 . . 120.1(3) ?
C5 C4 H4 . . 120.0 ?
C3 C4 H4 . . 120.0 ?
C20 C15 C16 . . 121.0(3) ?
C20 C15 C14 . . 121.1(2) ?
C16 C15 C14 . . 117.8(3) ?
C4 C5 C6 . . 120.8(3) ?
C4 C5 H5 . . 119.6 ?
C6 C5 H5 . . 119.6 ?
N2 C13 C8 . . 104.4(2) ?
N2 C13 C12 . . 110.5(2) ?
C8 C13 C12 . . 112.4(2) ?
N2 C13 H13 . . 109.8 ?
C8 C13 H13 . . 109.8 ?
C12 C13 H13 . . 109.8 ?
C13 C12 C11 . . 111.0(2) ?
C13 C12 H12A . . 109.4 ?
C11 C12 H12A . . 109.4 ?
C13 C12 H12B . . 109.4 ?
C11 C12 H12B . . 109.4 ?
H12A C12 H12B . . 108.0 ?
C2 C3 C4 . . 120.0(3) ?
C2 C3 H3 . . 120.0 ?
C4 C3 H3 . . 120.0 ?
C10 C9 C8 . . 112.8(2) ?
C10 C9 H9A . . 109.0 ?
C8 C9 H9A . . 109.0 ?
C10 C9 H9B . . 109.0 ?
C8 C9 H9B . . 109.0 ?
H9A C9 H9B . . 107.8 ?
C9 C10 C11 . . 111.5(3) ?
C9 C10 H10A . . 109.3 ?
C11 C10 H10A . . 109.3 ?
C9 C10 H10B . . 109.3 ?
C11 C10 H10B . . 109.3 ?
H10A C10 H10B . . 108.0 ?
C12 C11 C10 . . 110.7(3) ?
C12 C11 H11A . . 109.5 ?
C10 C11 H11A . . 109.5 ?
C12 C11 H11B . . 109.5 ?
C10 C11 H11B . . 109.5 ?
H11A C11 H11B . . 108.1 ?
C19 C18 C17 . . 120.9(3) ?
C19 C18 H18 . . 119.6 ?
C17 C18 H18 . . 119.6 ?
O4 C21 H21A . . 109.5 ?
O4 C21 H21B . . 109.5 ?
H21A C21 H21B . . 109.5 ?
O4 C21 H21C . . 109.5 ?
H21A C21 H21C . . 109.5 ?
H21B C21 H21C . . 109.5 ?
C16 C17 C18 . . 119.8(3) ?
C16 C17 H17 . . 120.1 ?
C18 C17 H17 . . 120.1 ?
C17 C16 C15 . . 120.7(3) ?
C17 C16 H16 . . 119.6 ?
C15 C16 H16 . . 119.6 ?
H1 O5 H2 . . 107.8 ?
O2 C22 H22A . . 109.5 ?
O2 C22 H22B . . 109.5 ?
H22A C22 H22B . . 109.5 ?
O2 C22 H22C . . 109.5 ?
H22A C22 H22C . . 109.5 ?
H22B C22 H22C . . 109.5 ?

loop_
_geom_bond_atom_site_label_1
_geom_bond_atom_site_label_2
_geom_bond_site_symmetry_2
_geom_bond_distance
_geom_bond_publ_flag
Fe1 N2 . 1.844(2) ?
Fe1 O1 . 1.8541(18) ?
Fe1 O3 . 1.8623(19) ?
Fe1 N1 . 1.864(2) ?
N1 C7 . 1.288(3) ?
N1 C8 . 1.496(3) ?
O1 C1 . 1.317(3) ?
O3 C20 . 1.313(3) ?
N2 C14 . 1.294(3) ?
N2 C13 . 1.476(3) ?
C7 C6 . 1.429(4) ?
C7 H7 . 0.9300 ?
C1 C6 . 1.410(4) ?
C1 C2 . 1.423(4) ?
C2 O2 . 1.373(3) ?
C2 C3 . 1.376(4) ?
C20 C15 . 1.411(4) ?
C20 C19 . 1.424(4) ?
O4 C19 . 1.378(4) ?
O4 C21 . 1.425(4) ?
C19 C18 . 1.377(4) ?
O2 C22 . 1.428(4) ?
C8 C13 . 1.519(4) ?
C8 C9 . 1.522(4) ?
C8 H8 . 0.9800 ?
C14 C15 . 1.431(4) ?
C14 H14 . 0.9300 ?
C6 C5 . 1.409(4) ?
C4 C5 . 1.365(4) ?
C4 C3 . 1.397(4) ?
C4 H4 . 0.9300 ?
C15 C16 . 1.412(4) ?
C5 H5 . 0.9300 ?
C13 C12 . 1.523(4) ?
C13 H13 . 0.9800 ?
C12 C11 . 1.525(4) ?
C12 H12A . 0.9700 ?
C12 H12B . 0.9700 ?
C3 H3 . 0.9300 ?
C9 C10 . 1.517(4) ?
C9 H9A . 0.9700 ?
C9 H9B . 0.9700 ?
C10 C11 . 1.525(5) ?
C10 H10A . 0.9700 ?
C10 H10B . 0.9700 ?
C11 H11A . 0.9700 ?
C11 H11B . 0.9700 ?
C18 C17 . 1.394(5) ?
C18 H18 . 0.9300 ?
C21 H21A . 0.9600 ?
C21 H21B . 0.9600 ?
C21 H21C . 0.9600 ?
C17 C16 . 1.352(5) ?
C17 H17 . 0.9300 ?
C16 H16 . 0.9300 ?
O5 H1 . 0.8500 ?
O5 H2 . 0.8500 ?
C22 H22A . 0.9600 ?
C22 H22B . 0.9600 ?
C22 H22C . 0.9600 ?

loop_
_geom_hbond_atom_site_label_D
_geom_hbond_atom_site_label_H
_geom_hbond_atom_site_label_A
_geom_hbond_site_symmetry_A
_geom_hbond_distance_DH
_geom_hbond_distance_HA
_geom_hbond_distance_DA
_geom_hbond_angle_DHA
_geom_hbond_publ_flag
O5 H2 O1 . 0.85 2.52 3.102(4) 126.3 n
O5 H2 O2 . 0.85 2.15 2.915(4) 149.1 y
O5 H1 O3 . 0.85 2.69 3.254(4) 125.4 n
O5 H1 O4 . 0.85 2.06 2.898(4) 169.0 y
